data_7031130
loop_
_publ_author_name
'Chapurina, Yulia'
'Klitzke, Joice'
'Casagrande, Jr, Osvaldo de L'
'Awada, Mouhamad'
'Dorcet, Vincent'
'Kirillov, Evgueni'
'Carpentier, Jean-Fran\,cois'

_publ_section_title
;
 Scandium versus yttrium{amino-alkoxy-bis(phenolate)} complexes for the
 stereoselective ring-opening polymerization of racemic lactide and
 \b-butyrolactone.
;
_journal_issue 38
_journal_name_full 'Dalton transactions (Cambridge, England : 2003)'
_journal_page_first 14322
_journal_page_last 14333
_journal_paper_doi 10.1039/c4dt01206b
_journal_volume 43
_journal_year 2014
_chemical_compound_source 'synthesis as described'
_chemical_formula_moiety 'C57 H73 N2 O3 Sc Si2'
_chemical_formula_sum 'C57 H73 N2 O3 Sc Si2'
_chemical_formula_weight 935.31
_chemical_name_systematic
;
 ?
;
_space_group_IT_number 14
_symmetry_cell_setting monoclinic
_symmetry_Int_Tables_number 14
_symmetry_space_group_name_Hall '-P 2yn'
_symmetry_space_group_name_H-M 'P 1 21/n 1'
_atom_sites_solution_hydrogens geom
_atom_sites_solution_primary direct
_atom_sites_solution_secondary difmap
_audit_conform_dict_location ftp://ftp.iucr.org/pub/cif_core.dic
_audit_conform_dict_name cif_core.dic
_audit_conform_dict_version 2.3
_audit_creation_date 2013-04-22T16:04:46-00:00
_audit_creation_method 'WinGX routine CIF_UPDATE'
_cell_angle_alpha 90
_cell_angle_beta 91.3950(10)
_cell_angle_gamma 90
_cell_formula_units_Z 4
_cell_length_a 17.9067(6)
_cell_length_b 11.2217(4)
_cell_length_c 26.2238(8)
_cell_measurement_reflns_used 9912
_cell_measurement_temperature 150(2)
_cell_measurement_theta_max 27.08
_cell_measurement_theta_min 2.27
_cell_measurement_wavelength 0.71073
_cell_volume 5267.9(3)
_computing_cell_refinement 'Bruker APEX2 (Bruker, 2006)'
_computing_data_collection 'Bruker APEX2 (Bruker, 2006)'
_computing_data_reduction 'Bruker APEX2 (Bruker, 2006)'
_computing_molecular_graphics 'Ortep-3 for Windows (Farrugia, 1997)'
_computing_publication_material
;
           WinGX publication routines (Farrugia, 2012),
           CRYSCAL (T. Roisnel, local program)
;
_computing_structure_refinement 'SHELXL-97 (Sheldrick, 1997)'
_computing_structure_solution 'SIR97 (Altomare et al., 1999)'
_diffrn_ambient_temperature 150(2)
_diffrn_detector 'CCD plate'
_diffrn_measured_fraction_theta_full 0.997
_diffrn_measured_fraction_theta_max 0.997
_diffrn_measurement_device_type 'APEXII, Bruker-AXS'
_diffrn_measurement_method 'CCD rotation images, thin slices'
_diffrn_radiation_monochromator graphite
_diffrn_radiation_probe x-ray
_diffrn_radiation_type MoK\a
_diffrn_radiation_wavelength 0.71073
_diffrn_reflns_av_R_equivalents 0.043
_diffrn_reflns_av_unetI/netI 0.0466
_diffrn_reflns_limit_h_max 21
_diffrn_reflns_limit_h_min -23
_diffrn_reflns_limit_k_max 14
_diffrn_reflns_limit_k_min -14
_diffrn_reflns_limit_l_max 34
_diffrn_reflns_limit_l_min -30
_diffrn_reflns_number 45053
_diffrn_reflns_theta_full 27.48
_diffrn_reflns_theta_max 27.48
_diffrn_reflns_theta_min 2.91
_exptl_absorpt_coefficient_mu 0.229
_exptl_absorpt_correction_T_max 0.944
_exptl_absorpt_correction_T_min 0.816
_exptl_absorpt_correction_type multi-scan
_exptl_absorpt_process_details
;
  [Sheldrick, G.M. (2002). SADABS Bruker AXS Inc., Madison, Wisconsin, USA]
;
_exptl_crystal_colour colourless
_exptl_crystal_density_diffrn 1.179
_exptl_crystal_density_method 'not measured'
_exptl_crystal_description prism
_exptl_crystal_F_000 2008
_exptl_crystal_size_max 0.47
_exptl_crystal_size_mid 0.32
_exptl_crystal_size_min 0.25
_refine_diff_density_max 0.601
_refine_diff_density_min -0.301
_refine_diff_density_rms 0.053
_refine_ls_extinction_method none
_refine_ls_goodness_of_fit_ref 1.023
_refine_ls_hydrogen_treatment mixed
_refine_ls_matrix_type full
_refine_ls_number_parameters 605
_refine_ls_number_reflns 12060
_refine_ls_number_restraints 0
_refine_ls_restrained_S_all 1.023
_refine_ls_R_factor_all 0.0633
_refine_ls_R_factor_gt 0.0437
_refine_ls_shift/su_max 0.003
_refine_ls_shift/su_mean 0
_refine_ls_structure_factor_coef Fsqd
_refine_ls_weighting_details 'calc w=1/[\s^2^(Fo^2^)+(0.0470P)^2^+2.6522P] where P=(Fo^2^+2Fc^2^)/3'
_refine_ls_weighting_scheme calc
_refine_ls_wR_factor_gt 0.102
_refine_ls_wR_factor_ref 0.1117
_reflns_number_gt 9276
_reflns_number_total 12060
_reflns_threshold_expression >2sigma(I)
_cod_data_source_file c4dt01206b2.cif
_cod_data_source_block YC272
_cod_depositor_comments 'Adding full bibliography for 7031125--7031131.cif.'
_cod_original_sg_symbol_H-M 'P 21/n'
_cod_database_code 7031130

loop_
_symmetry_equiv_pos_as_xyz
'x, y, z'
'-x+1/2, y+1/2, -z+1/2'
'-x, -y, -z'
'x-1/2, -y-1/2, z-1/2'

loop_
_atom_site_label
_atom_site_type_symbol
_atom_site_fract_x
_atom_site_fract_y
_atom_site_fract_z
_atom_site_U_iso_or_equiv
_atom_site_adp_type
_atom_site_occupancy
_atom_site_symmetry_multiplicity
_atom_site_calc_flag
_atom_site_refinement_flags
Sc1 Sc 0.256222(17) 0.20246(3) 0.498750(11) 0.01604(8) Uani 1 1 d .
Si1 Si 0.12689(3) 0.39377(5) 0.439856(19) 0.02480(12) Uani 1 1 d .
H1 H 0.0558(13) 0.335(2) 0.4462(9) 0.05 Uiso 1 1 d .
Si2 Si 0.24461(3) 0.24088(5) 0.389466(18) 0.02482(12) Uani 1 1 d .
H2 H 0.2978(13) 0.156(2) 0.4152(9) 0.05 Uiso 1 1 d .
N1 N 0.19732(8) 0.29118(13) 0.44041(5) 0.0207(3) Uani 1 1 d .
C2 C 0.13847(13) 0.5054(2) 0.49182(8) 0.0417(6) Uani 1 1 d .
H2A H 0.1466 0.4642 0.5244 0.063 Uiso 1 1 calc R
H2B H 0.0934 0.5546 0.4934 0.063 Uiso 1 1 calc R
H2C H 0.1816 0.5562 0.485 0.063 Uiso 1 1 calc R
C3 C 0.11746(14) 0.4759(2) 0.37830(8) 0.0429(6) Uani 1 1 d .
H3A H 0.1611 0.5275 0.3741 0.064 Uiso 1 1 calc R
H3B H 0.0721 0.5247 0.3783 0.064 Uiso 1 1 calc R
H3C H 0.1143 0.4188 0.3501 0.064 Uiso 1 1 calc R
C4 C 0.30351(13) 0.3522(2) 0.35655(9) 0.0446(6) Uani 1 1 d .
H4A H 0.2714 0.4065 0.3366 0.067 Uiso 1 1 calc R
H4B H 0.3375 0.311 0.3338 0.067 Uiso 1 1 calc R
H4C H 0.3326 0.3979 0.382 0.067 Uiso 1 1 calc R
C5 C 0.19039(13) 0.1524(2) 0.34137(8) 0.0444(6) Uani 1 1 d .
H5A H 0.1619 0.0906 0.3587 0.067 Uiso 1 1 calc R
H5B H 0.2248 0.1151 0.3176 0.067 Uiso 1 1 calc R
H5C H 0.156 0.2051 0.3224 0.067 Uiso 1 1 calc R
C11 C 0.11915(10) 0.02213(19) 0.47208(8) 0.0307(4) Uani 1 1 d .
H11A H 0.1059 -0.0305 0.4434 0.046 Uiso 1 1 calc R
H11B H 0.0984 0.1017 0.4657 0.046 Uiso 1 1 calc R
H11C H 0.0987 -0.0102 0.5035 0.046 Uiso 1 1 calc R
O12 O 0.19949(6) 0.03010(11) 0.47744(5) 0.0226(3) Uani 1 1 d .
C13 C 0.23399(10) -0.08355(17) 0.48747(7) 0.0246(4) Uani 1 1 d .
H13A H 0.2259 -0.1375 0.458 0.03 Uiso 1 1 calc R
H13B H 0.2121 -0.1209 0.5179 0.03 Uiso 1 1 calc R
C14 C 0.31710(10) -0.06158(16) 0.49662(7) 0.0245(4) Uani 1 1 d .
H14A H 0.3396 -0.1318 0.514 0.029 Uiso 1 1 calc R
H14B H 0.3415 -0.0522 0.4634 0.029 Uiso 1 1 calc R
N15 N 0.33168(7) 0.04651(12) 0.52824(5) 0.0166(3) Uani 1 1 d .
O21 O 0.34684(6) 0.29758(11) 0.50678(4) 0.0190(3) Uani 1 1 d .
C22 C 0.40240(9) 0.29572(15) 0.54223(6) 0.0168(3) Uani 1 1 d .
C23 C 0.43802(9) 0.18599(15) 0.55274(6) 0.0168(3) Uani 1 1 d .
C24 C 0.49526(9) 0.17997(16) 0.58940(6) 0.0186(4) Uani 1 1 d .
H24 H 0.5196 0.106 0.5956 0.022 Uiso 1 1 calc R
C25 C 0.51770(9) 0.28000(15) 0.61717(6) 0.0182(3) Uani 1 1 d .
C26 C 0.48107(9) 0.38718(16) 0.60652(6) 0.0188(4) Uani 1 1 d .
H26 H 0.4958 0.4559 0.6254 0.023 Uiso 1 1 calc R
C27 C 0.42384(9) 0.39884(15) 0.56961(6) 0.0167(3) Uani 1 1 d .
C28 C 0.41344(9) 0.07592(15) 0.52403(6) 0.0185(3) Uani 1 1 d .
H28A H 0.4431 0.0073 0.5369 0.022 Uiso 1 1 calc R
H28B H 0.4248 0.0866 0.4876 0.022 Uiso 1 1 calc R
C29 C 0.58262(9) 0.27114(16) 0.65644(7) 0.0202(4) Uani 1 1 d .
C30 C 0.65588(10) 0.27567(19) 0.62704(8) 0.0292(4) Uani 1 1 d .
H30A H 0.6983 0.2785 0.6513 0.044 Uiso 1 1 calc R
H30B H 0.6562 0.347 0.6055 0.044 Uiso 1 1 calc R
H30C H 0.6598 0.2045 0.6056 0.044 Uiso 1 1 calc R
C31 C 0.58320(11) 0.37647(17) 0.69426(7) 0.0276(4) Uani 1 1 d .
H31A H 0.5347 0.3815 0.7106 0.041 Uiso 1 1 calc R
H31B H 0.5928 0.4507 0.6759 0.041 Uiso 1 1 calc R
H31C H 0.6225 0.364 0.7204 0.041 Uiso 1 1 calc R
C32 C 0.57544(10) 0.15745(16) 0.68845(6) 0.0204(4) Uani 1 1 d .
C33 C 0.50694(11) 0.12926(17) 0.70940(7) 0.0261(4) Uani 1 1 d .
H33 H 0.4646 0.1775 0.7014 0.031 Uiso 1 1 calc R
C34 C 0.49910(12) 0.03244(18) 0.74166(7) 0.0327(5) Uani 1 1 d .
H34 H 0.4518 0.015 0.7556 0.039 Uiso 1 1 calc R
C35 C 0.56010(13) -0.03882(18) 0.75358(7) 0.0353(5) Uani 1 1 d .
H35 H 0.5551 -0.105 0.7758 0.042 Uiso 1 1 calc R
C36 C 0.62762(13) -0.01311(19) 0.73306(8) 0.0389(5) Uani 1 1 d .
H36 H 0.6696 -0.0621 0.741 0.047 Uiso 1 1 calc R
C37 C 0.63561(11) 0.08386(18) 0.70075(7) 0.0304(4) Uani 1 1 d .
H37 H 0.683 0.1001 0.6868 0.036 Uiso 1 1 calc R
C38 C 0.38016(9) 0.51725(16) 0.56312(7) 0.0200(4) Uani 1 1 d .
C39 C 0.30219(10) 0.49603(18) 0.58476(8) 0.0312(5) Uani 1 1 d .
H39A H 0.3071 0.4747 0.6209 0.047 Uiso 1 1 calc R
H39B H 0.2774 0.431 0.566 0.047 Uiso 1 1 calc R
H39C H 0.2723 0.5689 0.5812 0.047 Uiso 1 1 calc R
C40 C 0.37066(12) 0.55416(17) 0.50654(7) 0.0304(4) Uani 1 1 d .
H40A H 0.3441 0.6304 0.5043 0.046 Uiso 1 1 calc R
H40B H 0.3419 0.493 0.488 0.046 Uiso 1 1 calc R
H40C H 0.4199 0.5625 0.4915 0.046 Uiso 1 1 calc R
C41 C 0.41951(9) 0.62111(15) 0.59077(6) 0.0199(4) Uani 1 1 d .
C42 C 0.39007(11) 0.67859(17) 0.63265(7) 0.0260(4) Uani 1 1 d .
H42 H 0.3444 0.6512 0.6461 0.031 Uiso 1 1 calc R
C43 C 0.42630(12) 0.77569(18) 0.65535(8) 0.0342(5) Uani 1 1 d .
H43 H 0.405 0.8137 0.6839 0.041 Uiso 1 1 calc R
C44 C 0.49269(12) 0.81680(18) 0.63665(8) 0.0344(5) Uani 1 1 d .
H44 H 0.5171 0.8835 0.6519 0.041 Uiso 1 1 calc R
C45 C 0.52311(11) 0.75994(18) 0.59562(8) 0.0320(5) Uani 1 1 d .
H45 H 0.5693 0.787 0.5828 0.038 Uiso 1 1 calc R
C46 C 0.48742(10) 0.66398(17) 0.57285(7) 0.0264(4) Uani 1 1 d .
H46 H 0.5094 0.6263 0.5444 0.032 Uiso 1 1 calc R
O51 O 0.21046(6) 0.21016(10) 0.56618(4) 0.0188(3) Uani 1 1 d .
C52 C 0.18625(9) 0.11373(15) 0.59164(6) 0.0166(3) Uani 1 1 d .
C53 C 0.23411(9) 0.01398(15) 0.59664(6) 0.0165(3) Uani 1 1 d .
C54 C 0.20800(9) -0.09113(15) 0.61733(6) 0.0181(3) Uani 1 1 d .
H54 H 0.2412 -0.1567 0.6215 0.022 Uiso 1 1 calc R
C55 C 0.13403(9) -0.10299(15) 0.63223(6) 0.0172(3) Uani 1 1 d .
C56 C 0.08982(9) -0.00105(15) 0.63051(6) 0.0174(3) Uani 1 1 d .
H56 H 0.0399 -0.0068 0.6418 0.021 Uiso 1 1 calc R
C57 C 0.11483(9) 0.10939(15) 0.61306(6) 0.0164(3) Uani 1 1 d .
C58 C 0.31560(9) 0.02567(16) 0.58346(6) 0.0189(4) Uani 1 1 d .
H58A H 0.3373 0.0925 0.6035 0.023 Uiso 1 1 calc R
H58B H 0.3418 -0.0479 0.5945 0.023 Uiso 1 1 calc R
C59 C 0.10407(9) -0.22481(15) 0.64841(7) 0.0193(4) Uani 1 1 d .
C60 C 0.10655(11) -0.30704(17) 0.60109(8) 0.0293(4) Uani 1 1 d .
H60A H 0.1585 -0.3175 0.591 0.044 Uiso 1 1 calc R
H60B H 0.0777 -0.2709 0.5729 0.044 Uiso 1 1 calc R
H60C H 0.0851 -0.3848 0.6094 0.044 Uiso 1 1 calc R
C61 C 0.02192(10) -0.21918(17) 0.66423(7) 0.0249(4) Uani 1 1 d .
H61A H 0.0056 -0.2985 0.6749 0.037 Uiso 1 1 calc R
H61B H -0.0093 -0.1924 0.6352 0.037 Uiso 1 1 calc R
H61C H 0.0171 -0.1631 0.6926 0.037 Uiso 1 1 calc R
C62 C 0.15071(10) -0.27368(17) 0.69308(7) 0.0262(4) Uani 1 1 d .
C63 C 0.15870(13) -0.2067(2) 0.73688(8) 0.0412(5) Uani 1 1 d .
H63 H 0.1368 -0.1297 0.7386 0.049 Uiso 1 1 calc R
C64 C 0.19968(15) -0.2528(3) 0.77947(10) 0.0572(7) Uani 1 1 d .
H64 H 0.2045 -0.2073 0.8099 0.069 Uiso 1 1 calc R
C65 C 0.23197(15) -0.3622(3) 0.77666(10) 0.0557(7) Uani 1 1 d .
H65 H 0.2599 -0.3922 0.8051 0.067 Uiso 1 1 calc R
C66 C 0.22481(14) -0.4295(3) 0.73344(11) 0.0559(7) Uani 1 1 d .
H66 H 0.2475 -0.506 0.7319 0.067 Uiso 1 1 calc R
C67 C 0.18435(11) -0.38579(19) 0.69188(9) 0.0364(5) Uani 1 1 d .
H67 H 0.1794 -0.433 0.6619 0.044 Uiso 1 1 calc R
C68 C 0.06422(9) 0.22073(15) 0.61631(6) 0.0194(4) Uani 1 1 d .
C69 C 0.10851(10) 0.32771(16) 0.63860(7) 0.0255(4) Uani 1 1 d .
H69A H 0.0747 0.3954 0.643 0.038 Uiso 1 1 calc R
H69B H 0.148 0.3501 0.6152 0.038 Uiso 1 1 calc R
H69C H 0.131 0.3055 0.6717 0.038 Uiso 1 1 calc R
C70 C 0.03632(11) 0.25300(18) 0.56221(7) 0.0269(4) Uani 1 1 d .
H70A H 0.0058 0.1876 0.5483 0.04 Uiso 1 1 calc R
H70B H 0.0792 0.2662 0.5404 0.04 Uiso 1 1 calc R
H70C H 0.0062 0.3258 0.5634 0.04 Uiso 1 1 calc R
C71 C -0.00035(10) 0.19674(15) 0.65222(7) 0.0205(4) Uani 1 1 d .
C72 C -0.07491(10) 0.20189(17) 0.63635(8) 0.0262(4) Uani 1 1 d .
H72 H -0.0871 0.2229 0.6021 0.031 Uiso 1 1 calc R
C73 C -0.13191(11) 0.17684(19) 0.66977(9) 0.0375(5) Uani 1 1 d .
H73 H -0.1824 0.1806 0.6579 0.045 Uiso 1 1 calc R
C74 C -0.11617(13) 0.14670(19) 0.71976(9) 0.0396(5) Uani 1 1 d .
H74 H -0.1553 0.1279 0.7423 0.047 Uiso 1 1 calc R
C75 C -0.04237(13) 0.14428(18) 0.73663(8) 0.0342(5) Uani 1 1 d .
H75 H -0.0307 0.1255 0.7713 0.041 Uiso 1 1 calc R
C76 C 0.01471(11) 0.16892(16) 0.70353(7) 0.0261(4) Uani 1 1 d .
H76 H 0.065 0.1669 0.7159 0.031 Uiso 1 1 calc R

loop_
_atom_site_aniso_label
_atom_site_aniso_U_11
_atom_site_aniso_U_22
_atom_site_aniso_U_33
_atom_site_aniso_U_23
_atom_site_aniso_U_13
_atom_site_aniso_U_12
Sc1 0.01512(16) 0.01780(17) 0.01521(15) 0.00032(12) 0.00019(12) -0.00084(13)
Si1 0.0249(3) 0.0275(3) 0.0217(2) 0.0005(2) -0.0057(2) 0.0040(2)
Si2 0.0240(3) 0.0334(3) 0.0170(2) 0.0012(2) 0.00027(19) -0.0006(2)
N1 0.0216(7) 0.0237(8) 0.0167(7) 0.0012(6) -0.0023(6) -0.0004(6)
C2 0.0461(13) 0.0418(13) 0.0365(12) -0.0104(10) -0.0118(10) 0.0130(11)
C3 0.0570(15) 0.0397(13) 0.0316(11) 0.0082(10) -0.0079(10) 0.0139(11)
C4 0.0404(13) 0.0551(15) 0.0387(12) 0.0207(11) 0.0101(10) 0.0007(11)
C5 0.0389(12) 0.0638(16) 0.0302(11) -0.0173(11) -0.0046(9) 0.0049(11)
C11 0.0185(9) 0.0332(11) 0.0404(11) -0.0070(9) -0.0014(8) -0.0052(8)
O12 0.0181(6) 0.0222(7) 0.0273(7) -0.0029(5) -0.0013(5) -0.0029(5)
C13 0.0263(10) 0.0202(10) 0.0273(9) -0.0054(7) -0.0009(8) -0.0030(8)
C14 0.0243(9) 0.0196(10) 0.0296(10) -0.0088(8) 0.0010(8) -0.0007(7)
N15 0.0152(7) 0.0162(7) 0.0186(7) -0.0028(6) 0.0022(5) -0.0017(6)
O21 0.0176(6) 0.0195(6) 0.0197(6) 0.0012(5) -0.0025(5) -0.0019(5)
C22 0.0131(8) 0.0207(9) 0.0166(8) 0.0016(7) 0.0028(6) -0.0011(7)
C23 0.0145(8) 0.0184(9) 0.0177(8) -0.0002(7) 0.0042(6) -0.0017(7)
C24 0.0157(8) 0.0189(9) 0.0214(8) 0.0015(7) 0.0034(7) 0.0022(7)
C25 0.0153(8) 0.0217(9) 0.0176(8) 0.0017(7) 0.0018(6) -0.0001(7)
C26 0.0181(8) 0.0186(9) 0.0198(8) -0.0008(7) 0.0018(7) -0.0018(7)
C27 0.0151(8) 0.0169(9) 0.0183(8) 0.0014(7) 0.0036(6) -0.0003(7)
C28 0.0153(8) 0.0190(9) 0.0213(8) -0.0017(7) 0.0040(7) 0.0008(7)
C29 0.0178(8) 0.0208(9) 0.0219(9) 0.0012(7) -0.0018(7) 0.0000(7)
C30 0.0186(9) 0.0373(12) 0.0318(10) 0.0061(9) -0.0001(8) -0.0031(8)
C31 0.0333(10) 0.0219(10) 0.0273(10) 0.0004(8) -0.0080(8) -0.0023(8)
C32 0.0239(9) 0.0195(9) 0.0177(8) -0.0023(7) -0.0018(7) 0.0001(7)
C33 0.0288(10) 0.0249(10) 0.0248(9) -0.0020(8) 0.0055(8) 0.0018(8)
C34 0.0449(12) 0.0291(11) 0.0247(10) -0.0044(8) 0.0104(9) -0.0061(9)
C35 0.0625(15) 0.0217(11) 0.0216(9) 0.0013(8) -0.0026(10) -0.0020(10)
C36 0.0458(13) 0.0306(12) 0.0398(12) 0.0072(9) -0.0091(10) 0.0098(10)
C37 0.0252(10) 0.0329(11) 0.0329(10) 0.0052(9) -0.0037(8) 0.0038(8)
C38 0.0186(8) 0.0182(9) 0.0231(9) 0.0001(7) -0.0017(7) 0.0017(7)
C39 0.0182(9) 0.0254(11) 0.0501(12) -0.0091(9) 0.0020(8) 0.0014(8)
C40 0.0434(12) 0.0210(10) 0.0260(10) 0.0025(8) -0.0106(9) 0.0026(9)
C41 0.0211(9) 0.0154(9) 0.0230(9) 0.0023(7) -0.0024(7) 0.0028(7)
C42 0.0248(9) 0.0265(10) 0.0267(9) -0.0007(8) 0.0009(8) 0.0041(8)
C43 0.0426(12) 0.0302(12) 0.0293(10) -0.0090(8) -0.0065(9) 0.0072(9)
C44 0.0419(12) 0.0220(11) 0.0384(11) -0.0009(9) -0.0166(10) -0.0046(9)
C45 0.0292(10) 0.0295(11) 0.0372(11) 0.0081(9) -0.0048(9) -0.0081(9)
C46 0.0262(10) 0.0263(10) 0.0268(10) 0.0024(8) 0.0033(8) -0.0011(8)
O51 0.0210(6) 0.0151(6) 0.0204(6) 0.0022(5) 0.0044(5) -0.0004(5)
C52 0.0196(8) 0.0157(9) 0.0146(8) 0.0003(6) 0.0008(6) -0.0021(7)
C53 0.0158(8) 0.0187(9) 0.0152(8) -0.0006(6) 0.0011(6) -0.0003(7)
C54 0.0185(8) 0.0177(9) 0.0179(8) 0.0006(7) -0.0001(7) 0.0028(7)
C55 0.0185(8) 0.0169(9) 0.0160(8) -0.0007(6) 0.0006(6) -0.0009(7)
C56 0.0166(8) 0.0182(9) 0.0177(8) -0.0016(7) 0.0025(6) 0.0000(7)
C57 0.0180(8) 0.0163(9) 0.0150(8) -0.0007(6) -0.0005(6) 0.0020(7)
C58 0.0166(8) 0.0205(9) 0.0196(8) 0.0025(7) 0.0016(7) 0.0002(7)
C59 0.0177(8) 0.0159(9) 0.0243(9) 0.0020(7) 0.0008(7) 0.0000(7)
C60 0.0299(10) 0.0234(10) 0.0347(11) -0.0040(8) 0.0006(8) -0.0031(8)
C61 0.0198(9) 0.0211(10) 0.0339(10) 0.0042(8) 0.0036(8) -0.0020(7)
C62 0.0206(9) 0.0283(11) 0.0295(10) 0.0105(8) -0.0011(8) -0.0085(8)
C63 0.0504(14) 0.0416(13) 0.0312(11) 0.0064(10) -0.0054(10) -0.0156(11)
C64 0.0622(17) 0.070(2) 0.0385(13) 0.0065(13) -0.0132(12) -0.0276(15)
C65 0.0549(16) 0.0663(19) 0.0451(15) 0.0296(13) -0.0176(12) -0.0164(14)
C66 0.0493(15) 0.0528(16) 0.0651(17) 0.0263(14) -0.0120(13) 0.0055(12)
C67 0.0321(11) 0.0322(12) 0.0447(12) 0.0103(10) -0.0030(9) 0.0017(9)
C68 0.0207(9) 0.0160(9) 0.0217(9) 0.0019(7) 0.0031(7) 0.0019(7)
C69 0.0264(10) 0.0162(9) 0.0342(10) -0.0031(8) 0.0082(8) -0.0004(7)
C70 0.0255(10) 0.0296(11) 0.0259(9) 0.0071(8) 0.0038(8) 0.0069(8)
C71 0.0231(9) 0.0126(8) 0.0261(9) -0.0030(7) 0.0064(7) 0.0033(7)
C72 0.0241(9) 0.0218(10) 0.0331(10) -0.0022(8) 0.0052(8) 0.0018(8)
C73 0.0235(10) 0.0359(13) 0.0538(14) -0.0074(10) 0.0125(10) 0.0001(9)
C74 0.0432(13) 0.0299(12) 0.0469(13) -0.0068(10) 0.0279(11) -0.0062(10)
C75 0.0526(13) 0.0219(11) 0.0288(10) -0.0015(8) 0.0164(10) -0.0016(9)
C76 0.0321(10) 0.0194(10) 0.0269(9) -0.0009(7) 0.0055(8) 0.0014(8)

loop_
_atom_type_symbol
_atom_type_description
_atom_type_scat_dispersion_real
_atom_type_scat_dispersion_imag
_atom_type_scat_source
C C 0.0033 0.0016 'International Tables Vol C Tables 4.2.6.8 and 6.1.1.4'
H H 0 0 'International Tables Vol C Tables 4.2.6.8 and 6.1.1.4'
N N 0.0061 0.0033 'International Tables Vol C Tables 4.2.6.8 and 6.1.1.4'
O O 0.0106 0.006 'International Tables Vol C Tables 4.2.6.8 and 6.1.1.4'
Si Si 0.0817 0.0704 'International Tables Vol C Tables 4.2.6.8 and 6.1.1.4'
Sc Sc 0.2519 0.3716 'International Tables Vol C Tables 4.2.6.8 and 6.1.1.4'

loop_
_geom_angle_atom_site_label_1
_geom_angle_atom_site_label_2
_geom_angle_atom_site_label_3
_geom_angle
O21 Sc1 O51 104.03(5)
O21 Sc1 N1 102.84(5)
O51 Sc1 N1 115.03(5)
O21 Sc1 O12 150.18(5)
O51 Sc1 O12 93.76(5)
N1 Sc1 O12 90.62(5)
O21 Sc1 N15 84.32(5)
O51 Sc1 N15 89.17(5)
N1 Sc1 N15 151.48(5)
O12 Sc1 N15 72.03(5)
O21 Sc1 Si2 93.72(4)
O51 Sc1 Si2 149.26(4)
N1 Sc1 Si2 35.21(4)
O12 Sc1 Si2 82.02(3)
N15 Sc1 Si2 117.79(4)
O21 Sc1 H2 86.7(6)
O51 Sc1 H2 168.2(6)
N1 Sc1 H2 66.2(6)
O12 Sc1 H2 74.5(6)
N15 Sc1 H2 87.0(6)
Si2 Sc1 H2 31.0(6)
N1 Si1 C2 112.27(9)
N1 Si1 C3 113.10(9)
C2 Si1 C3 107.94(11)
N1 Si1 H1 110.0(9)
C2 Si1 H1 107.8(9)
C3 Si1 H1 105.4(9)
N1 Si2 C5 116.71(9)
N1 Si2 C4 116.20(10)
C5 Si2 C4 109.64(11)
N1 Si2 Sc1 45.27(5)
C5 Si2 Sc1 127.91(8)
C4 Si2 Sc1 122.03(8)
N1 Si2 H2 100.5(9)
C5 Si2 H2 106.3(9)
C4 Si2 H2 106.0(9)
Sc1 Si2 H2 55.3(9)
Si2 N1 Si1 126.92(9)
Si2 N1 Sc1 99.52(7)
Si1 N1 Sc1 133.40(8)
Si1 C2 H2A 109.5
Si1 C2 H2B 109.5
H2A C2 H2B 109.5
Si1 C2 H2C 109.5
H2A C2 H2C 109.5
H2B C2 H2C 109.5
Si1 C3 H3A 109.5
Si1 C3 H3B 109.5
H3A C3 H3B 109.5
Si1 C3 H3C 109.5
H3A C3 H3C 109.5
H3B C3 H3C 109.5
Si2 C4 H4A 109.5
Si2 C4 H4B 109.5
H4A C4 H4B 109.5
Si2 C4 H4C 109.5
H4A C4 H4C 109.5
H4B C4 H4C 109.5
Si2 C5 H5A 109.5
Si2 C5 H5B 109.5
H5A C5 H5B 109.5
Si2 C5 H5C 109.5
H5A C5 H5C 109.5
H5B C5 H5C 109.5
O12 C11 H11A 109.5
O12 C11 H11B 109.5
H11A C11 H11B 109.5
O12 C11 H11C 109.5
H11A C11 H11C 109.5
H11B C11 H11C 109.5
C13 O12 C11 112.65(14)
C13 O12 Sc1 121.84(10)
C11 O12 Sc1 121.34(11)
O12 C13 C14 107.41(14)
O12 C13 H13A 110.2
C14 C13 H13A 110.2
O12 C13 H13B 110.2
C14 C13 H13B 110.2
H13A C13 H13B 108.5
N15 C14 C13 112.17(14)
N15 C14 H14A 109.2
C13 C14 H14A 109.2
N15 C14 H14B 109.2
C13 C14 H14B 109.2
H14A C14 H14B 107.9
C14 N15 C58 112.02(13)
C14 N15 C28 107.16(13)
C58 N15 C28 108.30(12)
C14 N15 Sc1 109.55(10)
C58 N15 Sc1 108.28(10)
C28 N15 Sc1 111.56(10)
C22 O21 Sc1 131.75(10)
O21 C22 C27 121.79(15)
O21 C22 C23 118.15(15)
C27 C22 C23 120.04(14)
C24 C23 C22 119.99(15)
C24 C23 C28 120.49(15)
C22 C23 C28 119.52(14)
C23 C24 C25 121.42(16)
C23 C24 H24 119.3
C25 C24 H24 119.3
C24 C25 C26 117.53(15)
C24 C25 C29 120.15(15)
C26 C25 C29 122.28(15)
C25 C26 C27 123.52(16)
C25 C26 H26 118.2
C27 C26 H26 118.2
C26 C27 C22 117.48(15)
C26 C27 C38 121.05(15)
C22 C27 C38 121.17(14)
C23 C28 N15 114.54(13)
C23 C28 H28A 108.6
N15 C28 H28A 108.6
C23 C28 H28B 108.6
N15 C28 H28B 108.6
H28A C28 H28B 107.6
C32 C29 C25 110.38(14)
C32 C29 C30 112.67(15)
C25 C29 C30 107.60(14)
C32 C29 C31 106.53(14)
C25 C29 C31 111.97(14)
C30 C29 C31 107.72(15)
C29 C30 H30A 109.5
C29 C30 H30B 109.5
H30A C30 H30B 109.5
C29 C30 H30C 109.5
H30A C30 H30C 109.5
H30B C30 H30C 109.5
C29 C31 H31A 109.5
C29 C31 H31B 109.5
H31A C31 H31B 109.5
C29 C31 H31C 109.5
H31A C31 H31C 109.5
H31B C31 H31C 109.5
C37 C32 C33 117.32(17)
C37 C32 C29 123.12(17)
C33 C32 C29 119.41(16)
C34 C33 C32 121.47(18)
C34 C33 H33 119.3
C32 C33 H33 119.3
C35 C34 C33 120.0(2)
C35 C34 H34 120
C33 C34 H34 120
C36 C35 C34 119.37(19)
C36 C35 H35 120.3
C34 C35 H35 120.3
C35 C36 C37 120.7(2)
C35 C36 H36 119.6
C37 C36 H36 119.6
C36 C37 C32 121.10(19)
C36 C37 H37 119.4
C32 C37 H37 119.4
C41 C38 C39 110.71(15)
C41 C38 C40 106.76(14)
C39 C38 C40 108.41(15)
C41 C38 C27 112.01(13)
C39 C38 C27 106.68(14)
C40 C38 C27 112.25(14)
C38 C39 H39A 109.5
C38 C39 H39B 109.5
H39A C39 H39B 109.5
C38 C39 H39C 109.5
H39A C39 H39C 109.5
H39B C39 H39C 109.5
C38 C40 H40A 109.5
C38 C40 H40B 109.5
H40A C40 H40B 109.5
C38 C40 H40C 109.5
H40A C40 H40C 109.5
H40B C40 H40C 109.5
C42 C41 C46 117.10(17)
C42 C41 C38 123.19(16)
C46 C41 C38 119.68(16)
C41 C42 C43 121.27(18)
C41 C42 H42 119.4
C43 C42 H42 119.4
C44 C43 C42 120.44(19)
C44 C43 H43 119.8
C42 C43 H43 119.8
C45 C44 C43 119.04(19)
C45 C44 H44 120.5
C43 C44 H44 120.5
C44 C45 C46 120.84(19)
C44 C45 H45 119.6
C46 C45 H45 119.6
C45 C46 C41 121.31(18)
C45 C46 H46 119.3
C41 C46 H46 119.3
C52 O51 Sc1 123.73(10)
O51 C52 C57 122.04(15)
O51 C52 C53 118.66(14)
C57 C52 C53 119.29(15)
C54 C53 C52 120.07(15)
C54 C53 C58 120.01(15)
C52 C53 C58 119.72(15)
C53 C54 C55 121.51(16)
C53 C54 H54 119.2
C55 C54 H54 119.2
C56 C55 C54 117.09(15)
C56 C55 C59 122.66(15)
C54 C55 C59 120.23(15)
C55 C56 C57 123.55(15)
C55 C56 H56 118.2
C57 C56 H56 118.2
C56 C57 C52 117.50(15)
C56 C57 C68 120.32(15)
C52 C57 C68 122.16(15)
N15 C58 C53 116.25(13)
N15 C58 H58A 108.2
C53 C58 H58A 108.2
N15 C58 H58B 108.2
C53 C58 H58B 108.2
H58A C58 H58B 107.4
C62 C59 C55 110.17(14)
C62 C59 C61 108.49(14)
C55 C59 C61 112.43(14)
C62 C59 C60 112.07(15)
C55 C59 C60 107.02(14)
C61 C59 C60 106.66(15)
C59 C60 H60A 109.5
C59 C60 H60B 109.5
H60A C60 H60B 109.5
C59 C60 H60C 109.5
H60A C60 H60C 109.5
H60B C60 H60C 109.5
C59 C61 H61A 109.5
C59 C61 H61B 109.5
H61A C61 H61B 109.5
C59 C61 H61C 109.5
H61A C61 H61C 109.5
H61B C61 H61C 109.5
C63 C62 C67 118.35(19)
C63 C62 C59 119.22(18)
C67 C62 C59 122.40(18)
C62 C63 C64 119.9(2)
C62 C63 H63 120.1
C64 C63 H63 120.1
C65 C64 C63 120.0(2)
C65 C64 H64 120
C63 C64 H64 120
C64 C65 C66 120.8(2)
C64 C65 H65 119.6
C66 C65 H65 119.6
C65 C66 C67 119.6(3)
C65 C66 H66 120.2
C67 C66 H66 120.2
C66 C67 C62 121.3(2)
C66 C67 H67 119.3
C62 C67 H67 119.3
C71 C68 C70 112.07(14)
C71 C68 C69 106.97(14)
C70 C68 C69 108.57(15)
C71 C68 C57 110.11(14)
C70 C68 C57 108.50(14)
C69 C68 C57 110.62(14)
C68 C69 H69A 109.5
C68 C69 H69B 109.5
H69A C69 H69B 109.5
C68 C69 H69C 109.5
H69A C69 H69C 109.5
H69B C69 H69C 109.5
C68 C70 H70A 109.5
C68 C70 H70B 109.5
H70A C70 H70B 109.5
C68 C70 H70C 109.5
H70A C70 H70C 109.5
H70B C70 H70C 109.5
C72 C71 C76 117.24(17)
C72 C71 C68 122.84(16)
C76 C71 C68 119.91(16)
C71 C72 C73 121.18(19)
C71 C72 H72 119.4
C73 C72 H72 119.4
C74 C73 C72 120.9(2)
C74 C73 H73 119.5
C72 C73 H73 119.5
C73 C74 C75 118.76(19)
C73 C74 H74 120.6
C75 C74 H74 120.6
C74 C75 C76 120.6(2)
C74 C75 H75 119.7
C76 C75 H75 119.7
C75 C76 C71 121.25(19)
C75 C76 H76 119.4
C71 C76 H76 119.4

loop_
_geom_bond_atom_site_label_1
_geom_bond_atom_site_label_2
_geom_bond_distance
Sc1 O21 1.9494(12)
Sc1 O51 1.9689(12)
Sc1 N1 2.0894(14)
Sc1 O12 2.2490(12)
Sc1 N15 2.3313(14)
Sc1 Si2 2.9005(6)
Sc1 H2 2.39(2)
Si1 N1 1.7074(16)
Si1 C2 1.859(2)
Si1 C3 1.863(2)
Si1 H1 1.45(2)
Si2 N1 1.6958(15)
Si2 C5 1.860(2)
Si2 C4 1.861(2)
Si2 H2 1.50(2)
C2 H2A 0.98
C2 H2B 0.98
C2 H2C 0.98
C3 H3A 0.98
C3 H3B 0.98
C3 H3C 0.98
C4 H4A 0.98
C4 H4B 0.98
C4 H4C 0.98
C5 H5A 0.98
C5 H5B 0.98
C5 H5C 0.98
C11 O12 1.445(2)
C11 H11A 0.98
C11 H11B 0.98
C11 H11C 0.98
O12 C13 1.439(2)
C13 C14 1.522(2)
C13 H13A 0.99
C13 H13B 0.99
C14 N15 1.489(2)
C14 H14A 0.99
C14 H14B 0.99
N15 C58 1.502(2)
N15 C28 1.507(2)
O21 C22 1.3451(19)
C22 C27 1.410(2)
C22 C23 1.411(2)
C23 C24 1.390(2)
C23 C28 1.507(2)
C24 C25 1.392(2)
C24 H24 0.95
C25 C26 1.395(2)
C25 C29 1.537(2)
C26 C27 1.399(2)
C26 H26 0.95
C27 C38 1.549(2)
C28 H28A 0.99
C28 H28B 0.99
C29 C32 1.534(2)
C29 C30 1.539(2)
C29 C31 1.543(2)
C30 H30A 0.98
C30 H30B 0.98
C30 H30C 0.98
C31 H31A 0.98
C31 H31B 0.98
C31 H31C 0.98
C32 C37 1.389(3)
C32 C33 1.392(3)
C33 C34 1.386(3)
C33 H33 0.95
C34 C35 1.384(3)
C34 H34 0.95
C35 C36 1.366(3)
C35 H35 0.95
C36 C37 1.389(3)
C36 H36 0.95
C37 H37 0.95
C38 C41 1.535(2)
C38 C39 1.538(2)
C38 C40 1.546(2)
C39 H39A 0.98
C39 H39B 0.98
C39 H39C 0.98
C40 H40A 0.98
C40 H40B 0.98
C40 H40C 0.98
C41 C42 1.389(3)
C41 C46 1.400(3)
C42 C43 1.394(3)
C42 H42 0.95
C43 C44 1.377(3)
C43 H43 0.95
C44 C45 1.375(3)
C44 H44 0.95
C45 C46 1.381(3)
C45 H45 0.95
C46 H46 0.95
O51 C52 1.349(2)
C52 C57 1.410(2)
C52 C53 1.414(2)
C53 C54 1.384(2)
C53 C58 1.513(2)
C54 C55 1.396(2)
C54 H54 0.95
C55 C56 1.391(2)
C55 C59 1.532(2)
C56 C57 1.399(2)
C56 H56 0.95
C57 C68 1.547(2)
C58 H58A 0.99
C58 H58B 0.99
C59 C62 1.524(2)
C59 C61 1.539(2)
C59 C60 1.548(3)
C60 H60A 0.98
C60 H60B 0.98
C60 H60C 0.98
C61 H61A 0.98
C61 H61B 0.98
C61 H61C 0.98
C62 C63 1.378(3)
C62 C67 1.396(3)
C63 C64 1.419(3)
C63 H63 0.95
C64 C65 1.360(4)
C64 H64 0.95
C65 C66 1.365(4)
C65 H65 0.95
C66 C67 1.384(3)
C66 H66 0.95
C67 H67 0.95
C68 C71 1.533(2)
C68 C70 1.536(2)
C68 C69 1.546(2)
C69 H69A 0.98
C69 H69B 0.98
C69 H69C 0.98
C70 H70A 0.98
C70 H70B 0.98
C70 H70C 0.98
C71 C72 1.390(3)
C71 C76 1.401(3)
C72 C73 1.390(3)
C72 H72 0.95
C73 C74 1.377(3)
C73 H73 0.95
C74 C75 1.384(3)
C74 H74 0.95
C75 C76 1.385(3)
C75 H75 0.95
C76 H76 0.95

loop_
_geom_torsion_atom_site_label_1
_geom_torsion_atom_site_label_2
_geom_torsion_atom_site_label_3
_geom_torsion_atom_site_label_4
_geom_torsion
O21 Sc1 Si2 N1 -107.11(8)
O51 Sc1 Si2 N1 18.66(10)
O12 Sc1 Si2 N1 102.57(8)
N15 Sc1 Si2 N1 167.36(8)
O21 Sc1 Si2 C5 161.15(10)
O51 Sc1 Si2 C5 -73.08(12)
N1 Sc1 Si2 C5 -91.74(12)
O12 Sc1 Si2 C5 10.83(10)
N15 Sc1 Si2 C5 75.62(10)
O21 Sc1 Si2 C4 -10.61(10)
O51 Sc1 Si2 C4 115.17(12)
N1 Sc1 Si2 C4 96.50(12)
O12 Sc1 Si2 C4 -160.93(10)
N15 Sc1 Si2 C4 -96.14(10)
C5 Si2 N1 Si1 -66.11(15)
C4 Si2 N1 Si1 65.71(14)
Sc1 Si2 N1 Si1 175.87(15)
C5 Si2 N1 Sc1 118.02(10)
C4 Si2 N1 Sc1 -110.16(10)
C2 Si1 N1 Si2 -135.24(12)
C3 Si1 N1 Si2 -12.79(15)
C2 Si1 N1 Sc1 39.15(15)
C3 Si1 N1 Sc1 161.60(12)
O21 Sc1 N1 Si2 78.01(7)
O51 Sc1 N1 Si2 -169.60(6)
O12 Sc1 N1 Si2 -75.16(7)
N15 Sc1 N1 Si2 -23.93(15)
O21 Sc1 N1 Si1 -97.44(11)
O51 Sc1 N1 Si1 14.95(13)
O12 Sc1 N1 Si1 109.39(11)
N15 Sc1 N1 Si1 160.62(9)
Si2 Sc1 N1 Si1 -175.45(17)
O21 Sc1 O12 C13 35.33(17)
O51 Sc1 O12 C13 -91.77(12)
N1 Sc1 O12 C13 153.10(12)
N15 Sc1 O12 C13 -3.87(12)
Si2 Sc1 O12 C13 118.85(12)
O21 Sc1 O12 C11 -169.32(12)
O51 Sc1 O12 C11 63.58(13)
N1 Sc1 O12 C11 -51.55(13)
N15 Sc1 O12 C11 151.48(13)
Si2 Sc1 O12 C11 -85.80(12)
C11 O12 C13 C14 -175.39(14)
Sc1 O12 C13 C14 -18.10(18)
O12 C13 C14 N15 41.2(2)
C13 C14 N15 C58 74.85(18)
C13 C14 N15 C28 -166.51(15)
C13 C14 N15 Sc1 -45.32(17)
O21 Sc1 N15 C14 -135.92(11)
O51 Sc1 N15 C14 119.89(11)
N1 Sc1 N15 C14 -29.38(17)
O12 Sc1 N15 C14 25.67(10)
Si2 Sc1 N15 C14 -44.71(11)
O21 Sc1 N15 C58 101.65(10)
O51 Sc1 N15 C58 -2.54(10)
N1 Sc1 N15 C58 -151.81(12)
O12 Sc1 N15 C58 -96.77(10)
Si2 Sc1 N15 C58 -167.14(9)
O21 Sc1 N15 C28 -17.43(10)
O51 Sc1 N15 C28 -121.62(10)
N1 Sc1 N15 C28 89.11(15)
O12 Sc1 N15 C28 144.16(11)
Si2 Sc1 N15 C28 73.78(10)
O51 Sc1 O21 C22 50.07(15)
N1 Sc1 O21 C22 170.35(14)
O12 Sc1 O21 C22 -74.81(17)
N15 Sc1 O21 C22 -37.64(14)
Si2 Sc1 O21 C22 -155.23(14)
Sc1 O21 C22 C27 -125.61(15)
Sc1 O21 C22 C23 52.6(2)
O21 C22 C23 C24 -179.46(14)
C27 C22 C23 C24 -1.2(2)
O21 C22 C23 C28 0.4(2)
C27 C22 C23 C28 178.66(14)
C22 C23 C24 C25 1.4(2)
C28 C23 C24 C25 -178.53(15)
C23 C24 C25 C26 -0.6(2)
C23 C24 C25 C29 -178.35(15)
C24 C25 C26 C27 -0.3(3)
C29 C25 C26 C27 177.41(15)
C25 C26 C27 C22 0.4(2)
C25 C26 C27 C38 174.05(16)
O21 C22 C27 C26 178.53(14)
C23 C22 C27 C26 0.4(2)
O21 C22 C27 C38 4.9(2)
C23 C22 C27 C38 -173.28(15)
C24 C23 C28 N15 123.21(16)
C22 C23 C28 N15 -56.7(2)
C14 N15 C28 C23 178.38(14)
C58 N15 C28 C23 -60.59(18)
Sc1 N15 C28 C23 58.47(15)
C24 C25 C29 C32 -43.7(2)
C26 C25 C29 C32 138.69(17)
C24 C25 C29 C30 79.6(2)
C26 C25 C29 C30 -98.00(19)
C24 C25 C29 C31 -162.20(16)
C26 C25 C29 C31 20.2(2)
C25 C29 C32 C37 136.90(17)
C30 C29 C32 C37 16.6(2)
C31 C29 C32 C37 -101.3(2)
C25 C29 C32 C33 -47.6(2)
C30 C29 C32 C33 -167.87(16)
C31 C29 C32 C33 74.21(19)
C37 C32 C33 C34 0.6(3)
C29 C32 C33 C34 -175.14(17)
C32 C33 C34 C35 -0.2(3)
C33 C34 C35 C36 -0.4(3)
C34 C35 C36 C37 0.4(3)
C35 C36 C37 C32 0.1(3)
C33 C32 C37 C36 -0.6(3)
C29 C32 C37 C36 175.00(18)
C26 C27 C38 C41 14.4(2)
C22 C27 C38 C41 -172.16(15)
C26 C27 C38 C39 -106.89(18)
C22 C27 C38 C39 66.6(2)
C26 C27 C38 C40 134.50(17)
C22 C27 C38 C40 -52.1(2)
C39 C38 C41 C42 5.6(2)
C40 C38 C41 C42 123.46(18)
C27 C38 C41 C42 -113.30(18)
C39 C38 C41 C46 -172.49(16)
C40 C38 C41 C46 -54.7(2)
C27 C38 C41 C46 68.6(2)
C46 C41 C42 C43 0.8(3)
C38 C41 C42 C43 -177.40(17)
C41 C42 C43 C44 -0.2(3)
C42 C43 C44 C45 -0.7(3)
C43 C44 C45 C46 0.9(3)
C44 C45 C46 C41 -0.3(3)
C42 C41 C46 C45 -0.6(3)
C38 C41 C46 C45 177.69(16)
O21 Sc1 O51 C52 -130.88(12)
N1 Sc1 O51 C52 117.43(12)
O12 Sc1 O51 C52 24.98(12)
N15 Sc1 O51 C52 -46.95(12)
Si2 Sc1 O51 C52 105.68(12)
Sc1 O51 C52 C57 -131.05(13)
Sc1 O51 C52 C53 48.64(19)
O51 C52 C53 C54 -172.59(14)
C57 C52 C53 C54 7.1(2)
O51 C52 C53 C58 12.5(2)
C57 C52 C53 C58 -167.78(14)
C52 C53 C54 C55 2.0(2)
C58 C53 C54 C55 176.84(15)
C53 C54 C55 C56 -6.7(2)
C53 C54 C55 C59 171.99(15)
C54 C55 C56 C57 2.5(2)
C59 C55 C56 C57 -176.17(15)
C55 C56 C57 C52 6.3(2)
C55 C56 C57 C68 -175.19(15)
O51 C52 C57 C56 168.75(14)
C53 C52 C57 C56 -10.9(2)
O51 C52 C57 C68 -9.7(2)
C53 C52 C57 C68 170.58(15)
C14 N15 C58 C53 -71.32(18)
C28 N15 C58 C53 170.71(14)
Sc1 N15 C58 C53 49.59(16)
C54 C53 C58 N15 117.93(17)
C52 C53 C58 N15 -67.2(2)
C56 C55 C59 C62 -123.44(17)
C54 C55 C59 C62 58.0(2)
C56 C55 C59 C61 -2.3(2)
C54 C55 C59 C61 179.11(15)
C56 C55 C59 C60 114.48(17)
C54 C55 C59 C60 -64.10(19)
C55 C59 C62 C63 56.3(2)
C61 C59 C62 C63 -67.2(2)
C60 C59 C62 C63 175.34(18)
C55 C59 C62 C67 -125.38(18)
C61 C59 C62 C67 111.2(2)
C60 C59 C62 C67 -6.3(2)
C67 C62 C63 C64 -0.7(3)
C59 C62 C63 C64 177.70(19)
C62 C63 C64 C65 1.1(4)
C63 C64 C65 C66 -0.8(4)
C64 C65 C66 C67 0.2(4)
C65 C66 C67 C62 0.2(4)
C63 C62 C67 C66 0.1(3)
C59 C62 C67 C66 -178.3(2)
C56 C57 C68 C71 15.1(2)
C52 C57 C68 C71 -166.47(15)
C56 C57 C68 C70 -107.89(17)
C52 C57 C68 C70 70.5(2)
C56 C57 C68 C69 133.12(16)
C52 C57 C68 C69 -48.4(2)
C70 C68 C71 C72 1.2(2)
C69 C68 C71 C72 120.09(18)
C57 C68 C71 C72 -119.66(18)
C70 C68 C71 C76 -178.39(16)
C69 C68 C71 C76 -59.5(2)
C57 C68 C71 C76 60.7(2)
C76 C71 C72 C73 -1.9(3)
C68 C71 C72 C73 178.48(17)
C71 C72 C73 C74 0.3(3)
C72 C73 C74 C75 1.4(3)
C73 C74 C75 C76 -1.5(3)
C74 C75 C76 C71 -0.1(3)
C72 C71 C76 C75 1.8(3)
C68 C71 C76 C75 -178.59(17)
